data_7056571
loop_
_publ_author_name
'Banerjee, Saikat'
'Brandao, Paula'
'Bauza, Antonio'
'Frontera, Antonio'
'Barcelo-Oliver, Miquel'
'Panja, Anangamohan'
'Saha, Amrita'

_publ_section_title
;
 Nuclearity versus oxidation state in catalytic efficiency of MnII/III azo
 Schiff base complexes: Computational study on supramolecular interactions
 and phenoxazinone synthase like activity
;
_journal_name_full 'New J. Chem.'
_journal_paper_doi 10.1039/C7NJ02280H
_journal_year 2017
_chemical_formula_moiety 'C32 H32 Cl Mn N6 O5, H2 O'
_chemical_formula_sum 'C32 H34 Cl Mn N6 O6'
_chemical_formula_weight 689.04
_space_group_crystal_system monoclinic
_space_group_IT_number 14
_space_group_name_Hall '-P 2ybc'
_space_group_name_H-M_alt 'P 1 21/c 1'
_symmetry_space_group_name_Hall '-P 2ybc'
_symmetry_space_group_name_H-M 'P 1 21/c 1'
_atom_sites_solution_hydrogens mixed
_audit_creation_date 2017-08-04
_audit_creation_method
;
Olex2 1.2-dev
(compiled 2017.07.20 svn.r3455 for OlexSys, GUI svn.r5356)
;
_audit_update_record
;
2017-08-18 deposited with the CCDC.
2017-08-30 downloaded from the CCDC.
;
_cell_angle_alpha 90
_cell_angle_beta 98.761(3)
_cell_angle_gamma 90
_cell_formula_units_Z 4
_cell_length_a 20.2205(15)
_cell_length_b 12.0071(8)
_cell_length_c 13.1850(10)
_cell_measurement_reflns_used 468
_cell_measurement_temperature 150(2)
_cell_measurement_theta_max 26.21
_cell_measurement_theta_min 2.95
_cell_measurement_wavelength 0.71073
_cell_volume 3163.8(4)
_computing_cell_refinement 'Bruker Smart'
_computing_data_collection 'Bruker Smart'
_computing_data_reduction 'Bruker Saint'
_computing_molecular_graphics 'Olex2 (Dolomanov et al., 2009)'
_computing_publication_material 'Olex2 (Dolomanov et al., 2009)'
_computing_structure_refinement 'ShelXL (Sheldrick, 2015)'
_computing_structure_solution 'SHELXS-2013 (Sheldrick,2013)'
_diffrn_ambient_temperature 150.15
_diffrn_measured_fraction_theta_full 0.995
_diffrn_measured_fraction_theta_max 0.987
_diffrn_measurement_device_type CCD
_diffrn_measurement_method 'omega and phi scans'
_diffrn_radiation_type MoK\a
_diffrn_radiation_wavelength 0.71073
_diffrn_reflns_av_R_equivalents 0.0462
_diffrn_reflns_av_unetI/netI 0.0714
_diffrn_reflns_Laue_measured_fraction_full 0.995
_diffrn_reflns_Laue_measured_fraction_max 0.987
_diffrn_reflns_limit_h_max 25
_diffrn_reflns_limit_h_min -25
_diffrn_reflns_limit_k_max 14
_diffrn_reflns_limit_k_min -15
_diffrn_reflns_limit_l_max 16
_diffrn_reflns_limit_l_min -13
_diffrn_reflns_number 17653
_diffrn_reflns_point_group_measured_fraction_full 0.995
_diffrn_reflns_point_group_measured_fraction_max 0.987
_diffrn_reflns_theta_full 25.242
_diffrn_reflns_theta_max 26.467
_diffrn_reflns_theta_min 1.979
_exptl_absorpt_coefficient_mu 0.556
_exptl_absorpt_correction_T_max 0.973
_exptl_absorpt_correction_T_min 0.875
_exptl_absorpt_correction_type multi-scan
_exptl_absorpt_process_details SADABS
_exptl_crystal_colour brown
_exptl_crystal_colour_primary brown
_exptl_crystal_density_diffrn 1.447
_exptl_crystal_density_method 'not measured'
_exptl_crystal_description block
_exptl_crystal_F_000 1432
_exptl_crystal_size_max 0.38
_exptl_crystal_size_mid 0.2
_exptl_crystal_size_min 0.05
_refine_diff_density_max 1.210
_refine_diff_density_min -0.451
_refine_diff_density_rms 0.110
_refine_ls_extinction_method none
_refine_ls_goodness_of_fit_ref 1.041
_refine_ls_hydrogen_treatment mixed
_refine_ls_matrix_type full
_refine_ls_number_parameters 430
_refine_ls_number_reflns 6454
_refine_ls_number_restraints 2
_refine_ls_restrained_S_all 1.041
_refine_ls_R_factor_all 0.1248
_refine_ls_R_factor_gt 0.0676
_refine_ls_shift/su_max 0.001
_refine_ls_shift/su_mean 0.000
_refine_ls_structure_factor_coef Fsqd
_refine_ls_weighting_details 'w=1/[\s^2^(Fo^2^)+(0.1314P)^2^+2.3690P] where P=(Fo^2^+2Fc^2^)/3'
_refine_ls_weighting_scheme calc
_refine_ls_wR_factor_gt 0.1815
_refine_ls_wR_factor_ref 0.2284
_reflns_Friedel_coverage 0.000
_reflns_number_gt 3895
_reflns_number_total 6454
_reflns_threshold_expression 'I > 2\s(I)'
_cod_data_source_file c7nj02280h2.cif
_cod_data_source_block compound_1
_cod_database_code 7056571
_shelx_shelxl_version_number 2017/1
_shelx_space_group_comment
;
The symmetry employed for this shelxl refinement is uniquely defined
by the following loop, which should always be used as a source of
symmetry information in preference to the above space-group names.
They are only intended as comments.
;
_shelx_estimated_absorpt_t_max 0.973
_shelx_estimated_absorpt_t_min 0.816
_olex2_refinement_description
;
1. Fixed Uiso
 At 1.2 times of:
  All C(H) groups, All C(H,H) groups, All C(H,H,H) groups
 At 1.5 times of:
  All O(H,H) groups
2. Restrained distances
 O3-H3A = O3-H3B
 0.83 with sigma of 0.01
3.a Free rotating group:
 O100(H10A,H10B)
3.b Secondary CH2 refined with riding coordinates:
 C16(H16A,H16B), C17(H17A,H17B)
3.c Aromatic/amide H refined with riding coordinates:
 C3(H3), C5(H5), C9(H9), C10(H10), C12(H12), C13(H13), C15(H15), C18(H18),
 C22(H22), C24(H24), C27(H27), C28(H28), C30(H30), C31(H31)
3.d Idealised Me refined as rotating group:
 C7(H7A,H7B,H7C), C14(H14A,H14B,H14C), C25(H25A,H25B,H25C), C32(H32A,H32B,H32C)
;
_olex2_submission_special_instructions 'No special instructions were received'

loop_
_space_group_symop_operation_xyz
'x, y, z'
'-x, y+1/2, -z+1/2'
'-x, -y, -z'
'x, -y-1/2, z-1/2'

loop_
_atom_site_label
_atom_site_type_symbol
_atom_site_fract_x
_atom_site_fract_y
_atom_site_fract_z
_atom_site_U_iso_or_equiv
_atom_site_adp_type
_atom_site_occupancy
_atom_site_site_symmetry_order
_atom_site_calc_flag
_atom_site_refinement_flags_posn
Mn Mn 0.03767(3) 0.88317(5) 0.36774(5) 0.0267(2) Uani 1 1 d .
Cl Cl 0.07147(6) 0.90642(10) 0.19107(10) 0.0402(3) Uani 1 1 d .
O1 O -0.04877(14) 0.9465(2) 0.3412(2) 0.0260(7) Uani 1 1 d .
O2 O 0.07939(14) 1.0194(2) 0.4118(2) 0.0292(7) Uani 1 1 d .
O3 O 0.02474(17) 0.8471(3) 0.5332(3) 0.0329(8) Uani 1 1 d D
H3A H 0.048(2) 0.878(4) 0.582(3) 0.047(17) Uiso 1 1 d D
H3B H -0.0134(18) 0.858(7) 0.547(7) 0.12(4) Uiso 1 1 d D
O4 O -0.15273(15) 1.0753(2) 0.3307(3) 0.0344(8) Uani 1 1 d .
O5 O 0.10925(16) 1.2257(3) 0.4295(3) 0.0394(8) Uani 1 1 d .
N1 N 0.00127(18) 0.7321(3) 0.3350(3) 0.0283(9) Uani 1 1 d .
N2 N 0.12174(18) 0.8000(3) 0.4097(3) 0.0323(9) Uani 1 1 d .
N3 N -0.3044(2) 0.7662(4) 0.2811(4) 0.0473(12) Uani 1 1 d .
N4 N -0.3127(2) 0.6623(4) 0.2850(4) 0.0513(12) Uani 1 1 d .
N5 N 0.3495(2) 1.1223(5) 0.4717(4) 0.0600(14) Uani 1 1 d .
N6 N 0.3634(3) 1.2217(5) 0.4679(4) 0.0680(16) Uani 1 1 d .
C1 C -0.1069(2) 0.8976(4) 0.3259(3) 0.0252(9) Uani 1 1 d .
C2 C -0.1658(2) 0.9644(4) 0.3192(4) 0.0281(10) Uani 1 1 d .
C3 C -0.2281(2) 0.9185(4) 0.3025(4) 0.0360(11) Uani 1 1 d .
H3 H -0.266294 0.965369 0.296734 0.043 Uiso 1 1 calc R
C4 C -0.2365(2) 0.8035(4) 0.2938(4) 0.0365(11) Uani 1 1 d .
C5 C -0.1809(2) 0.7347(4) 0.2992(4) 0.0341(11) Uani 1 1 d .
H5 H -0.186608 0.656388 0.292221 0.041 Uiso 1 1 calc R
C6 C -0.1164(2) 0.7803(4) 0.3149(4) 0.0280(10) Uani 1 1 d .
C7 C -0.2079(3) 1.1502(4) 0.3087(4) 0.0428(13) Uani 1 1 d .
H7A H -0.230122 1.138403 0.238174 0.051 Uiso 1 1 calc GR
H7B H -0.191694 1.227072 0.316571 0.051 Uiso 1 1 calc GR
H7C H -0.239757 1.136401 0.356403 0.051 Uiso 1 1 calc GR
C8 C -0.3829(3) 0.6326(5) 0.2714(5) 0.0531(15) Uani 1 1 d .
C9 C -0.4328(3) 0.7093(6) 0.2752(6) 0.0667(19) Uani 1 1 d .
H9 H -0.422211 0.785703 0.287448 0.080 Uiso 1 1 calc R
C10 C -0.4992(3) 0.6737(6) 0.2609(6) 0.072(2) Uani 1 1 d .
H10 H -0.533714 0.725808 0.266685 0.087 Uiso 1 1 calc R
C11 C -0.5152(3) 0.5658(6) 0.2387(6) 0.0680(19) Uani 1 1 d .
C12 C -0.4653(3) 0.4919(6) 0.2347(7) 0.080(2) Uani 1 1 d .
H12 H -0.476058 0.416129 0.219170 0.096 Uiso 1 1 calc R
C13 C -0.3977(3) 0.5247(6) 0.2531(6) 0.0688(19) Uani 1 1 d .
H13 H -0.363112 0.471334 0.252515 0.083 Uiso 1 1 calc R
C14 C -0.5893(3) 0.5339(7) 0.2200(7) 0.091(3) Uani 1 1 d .
H14A H -0.599283 0.492842 0.155243 0.109 Uiso 1 1 calc GR
H14B H -0.616720 0.601498 0.216305 0.109 Uiso 1 1 calc GR
H14C H -0.599380 0.486896 0.276475 0.109 Uiso 1 1 calc GR
C15 C -0.0603(2) 0.7055(4) 0.3174(4) 0.0287(10) Uani 1 1 d .
H15 H -0.070341 0.629020 0.304567 0.034 Uiso 1 1 calc R
C16 C 0.0541(2) 0.6486(4) 0.3323(5) 0.0406(13) Uani 1 1 d .
H16A H 0.070201 0.650270 0.265090 0.049 Uiso 1 1 calc R
H16B H 0.036714 0.573047 0.342958 0.049 Uiso 1 1 calc R
C17 C 0.1105(2) 0.6775(4) 0.4177(4) 0.0409(13) Uani 1 1 d .
H17A H 0.097894 0.658733 0.485371 0.049 Uiso 1 1 calc R
H17B H 0.151524 0.635804 0.409345 0.049 Uiso 1 1 calc R
C18 C 0.1802(2) 0.8412(4) 0.4287(4) 0.0380(12) Uani 1 1 d .
H18 H 0.216855 0.791112 0.441088 0.046 Uiso 1 1 calc R
C19 C 0.1946(2) 0.9589(4) 0.4327(4) 0.0364(12) Uani 1 1 d .
C20 C 0.1435(2) 1.0417(4) 0.4245(3) 0.0296(10) Uani 1 1 d .
C21 C 0.1631(2) 1.1558(4) 0.4357(4) 0.0343(11) Uani 1 1 d .
C22 C 0.2297(3) 1.1847(5) 0.4511(4) 0.0446(13) Uani 1 1 d .
H22 H 0.242242 1.260857 0.457631 0.054 Uiso 1 1 calc R
C23 C 0.2787(2) 1.1025(5) 0.4570(4) 0.0489(14) Uani 1 1 d .
C24 C 0.2618(2) 0.9926(5) 0.4488(4) 0.0427(13) Uani 1 1 d .
H24 H 0.296169 0.937899 0.454090 0.051 Uiso 1 1 calc R
C25 C 0.1232(3) 1.3433(4) 0.4401(4) 0.0455(14) Uani 1 1 d .
H25A H 0.152630 1.357031 0.505117 0.055 Uiso 1 1 calc GR
H25B H 0.081253 1.384232 0.439310 0.055 Uiso 1 1 calc GR
H25C H 0.145361 1.368416 0.382990 0.055 Uiso 1 1 calc GR
C26 C 0.4372(3) 1.2389(6) 0.4790(6) 0.0687(19) Uani 1 1 d .
C27 C 0.4564(3) 1.3437(7) 0.4607(7) 0.080(2) Uani 1 1 d .
H27 H 0.423809 1.400237 0.443141 0.096 Uiso 1 1 calc R
C28 C 0.5238(3) 1.3683(7) 0.4677(7) 0.088(3) Uani 1 1 d .
H28 H 0.536945 1.441978 0.453543 0.106 Uiso 1 1 calc R
C29 C 0.5710(4) 1.2906(8) 0.4941(8) 0.094(3) Uani 1 1 d .
C30 C 0.5507(4) 1.1840(7) 0.5106(7) 0.089(3) Uani 1 1 d .
H30 H 0.583197 1.127165 0.527276 0.106 Uiso 1 1 calc R
C31 C 0.4829(3) 1.1579(6) 0.5033(6) 0.0699(19) Uani 1 1 d .
H31 H 0.469126 1.084089 0.515414 0.084 Uiso 1 1 calc R
C32 C 0.6452(4) 1.3159(9) 0.5014(10) 0.126(4) Uani 1 1 d .
H32A H 0.663971 1.272847 0.449411 0.151 Uiso 1 1 calc GR
H32B H 0.668197 1.295667 0.569809 0.151 Uiso 1 1 calc GR
H32C H 0.651377 1.395602 0.489724 0.151 Uiso 1 1 calc GR
O100 O 0.2260(3) 0.9436(5) 0.1406(6) 0.112(2) Uani 1 1 d .
H10A H 0.185712 0.953368 0.154207 0.167 Uiso 1 1 d G
H10B H 0.249286 1.004032 0.155056 0.167 Uiso 1 1 d G

loop_
_atom_site_aniso_label
_atom_site_aniso_U_11
_atom_site_aniso_U_22
_atom_site_aniso_U_33
_atom_site_aniso_U_23
_atom_site_aniso_U_13
_atom_site_aniso_U_12
Mn 0.0186(3) 0.0249(4) 0.0354(4) -0.0021(3) -0.0002(3) 0.0033(3)
Cl 0.0442(7) 0.0363(7) 0.0408(7) -0.0020(5) 0.0084(5) 0.0032(5)
O1 0.0208(15) 0.0179(14) 0.0382(19) -0.0005(13) 0.0004(13) 0.0003(12)
O2 0.0220(16) 0.0287(16) 0.0362(19) -0.0087(14) 0.0019(13) -0.0014(13)
O3 0.0296(19) 0.0318(18) 0.035(2) -0.0035(15) -0.0013(15) 0.0007(15)
O4 0.0237(16) 0.0250(16) 0.052(2) 0.0008(15) -0.0016(14) 0.0044(13)
O5 0.0368(19) 0.0303(18) 0.048(2) 0.0056(15) -0.0019(15) -0.0073(15)
N1 0.030(2) 0.0209(18) 0.033(2) -0.0026(16) 0.0020(16) 0.0075(15)
N2 0.025(2) 0.030(2) 0.041(2) -0.0029(18) 0.0034(17) 0.0065(16)
N3 0.034(2) 0.043(3) 0.063(3) -0.003(2) 0.002(2) -0.010(2)
N4 0.036(3) 0.051(3) 0.065(3) -0.004(2) 0.002(2) -0.007(2)
N5 0.042(3) 0.066(4) 0.071(4) 0.002(3) 0.006(2) -0.016(3)
N6 0.043(3) 0.078(4) 0.078(4) 0.000(3) -0.007(3) -0.012(3)
C1 0.022(2) 0.032(2) 0.021(2) 0.0035(18) -0.0001(17) -0.0006(18)
C2 0.023(2) 0.028(2) 0.032(3) -0.0003(19) 0.0009(18) -0.0002(18)
C3 0.023(2) 0.039(3) 0.043(3) 0.003(2) -0.003(2) 0.003(2)
C4 0.024(2) 0.041(3) 0.042(3) -0.005(2) -0.003(2) -0.003(2)
C5 0.038(3) 0.026(2) 0.037(3) -0.002(2) 0.000(2) -0.007(2)
C6 0.023(2) 0.029(2) 0.031(3) -0.0004(19) -0.0019(18) -0.0006(18)
C7 0.036(3) 0.033(3) 0.057(4) 0.004(2) 0.002(2) 0.012(2)
C8 0.038(3) 0.055(4) 0.064(4) -0.001(3) 0.002(3) -0.012(3)
C9 0.041(3) 0.066(4) 0.091(5) -0.015(4) 0.002(3) 0.001(3)
C10 0.042(4) 0.075(5) 0.098(6) -0.010(4) 0.005(3) -0.009(3)
C11 0.042(4) 0.067(4) 0.091(6) -0.003(4) -0.001(3) -0.012(3)
C12 0.045(4) 0.060(4) 0.133(7) -0.007(4) 0.008(4) -0.017(3)
C13 0.047(4) 0.052(4) 0.106(6) 0.003(4) 0.006(4) -0.007(3)
C14 0.041(4) 0.099(6) 0.131(7) -0.002(5) 0.009(4) -0.026(4)
C15 0.032(3) 0.022(2) 0.032(3) 0.0003(19) 0.0015(19) -0.0023(19)
C16 0.035(3) 0.025(2) 0.062(4) -0.008(2) 0.007(2) 0.006(2)
C17 0.028(3) 0.032(3) 0.062(4) 0.004(2) 0.005(2) 0.011(2)
C18 0.027(3) 0.041(3) 0.045(3) -0.003(2) 0.002(2) 0.011(2)
C19 0.020(2) 0.054(3) 0.034(3) -0.004(2) 0.0024(19) 0.001(2)
C20 0.025(2) 0.037(3) 0.026(2) -0.003(2) 0.0023(18) -0.002(2)
C21 0.032(3) 0.033(2) 0.036(3) 0.004(2) -0.001(2) -0.005(2)
C22 0.038(3) 0.044(3) 0.050(3) 0.002(2) 0.000(2) -0.017(2)
C23 0.024(3) 0.072(4) 0.050(4) 0.007(3) 0.002(2) -0.006(3)
C24 0.024(2) 0.055(3) 0.048(3) 0.001(3) 0.002(2) 0.000(2)
C25 0.060(4) 0.027(2) 0.046(3) 0.001(2) -0.007(3) -0.012(2)
C26 0.042(4) 0.079(5) 0.084(5) -0.005(4) 0.006(3) -0.015(4)
C27 0.049(4) 0.081(5) 0.107(7) 0.003(5) 0.000(4) -0.016(4)
C28 0.040(4) 0.092(6) 0.130(8) -0.001(5) 0.004(4) -0.012(4)
C29 0.044(4) 0.106(7) 0.129(8) -0.003(6) 0.005(4) -0.018(4)
C30 0.042(4) 0.092(6) 0.132(8) 0.004(5) 0.014(4) -0.006(4)
C31 0.049(4) 0.071(4) 0.088(5) -0.004(4) 0.002(4) -0.009(3)
C32 0.046(5) 0.118(8) 0.211(12) 0.002(7) 0.011(6) -0.022(5)
O100 0.072(4) 0.074(4) 0.195(7) -0.025(4) 0.042(4) 0.003(3)

loop_
_atom_type_symbol
_atom_type_description
_atom_type_scat_dispersion_real
_atom_type_scat_dispersion_imag
_atom_type_scat_source
C C 0.0033 0.0016 'International Tables Vol C Tables 4.2.6.8 and 6.1.1.4'
H H 0.0000 0.0000 'International Tables Vol C Tables 4.2.6.8 and 6.1.1.4'
Cl Cl 0.1484 0.1585 'International Tables Vol C Tables 4.2.6.8 and 6.1.1.4'
Mn Mn 0.3368 0.7283 'International Tables Vol C Tables 4.2.6.8 and 6.1.1.4'
N N 0.0061 0.0033 'International Tables Vol C Tables 4.2.6.8 and 6.1.1.4'
O O 0.0106 0.0060 'International Tables Vol C Tables 4.2.6.8 and 6.1.1.4'

loop_
_geom_angle_atom_site_label_1
_geom_angle_atom_site_label_2
_geom_angle_atom_site_label_3
_geom_angle
O1 Mn Cl 98.99(10)
O1 Mn O2 93.77(12)
O1 Mn O3 90.93(13)
O1 Mn N1 91.47(13)
O1 Mn N2 170.83(15)
O2 Mn Cl 90.96(10)
O2 Mn O3 88.94(13)
O2 Mn N1 173.20(14)
O2 Mn N2 91.51(14)
O3 Mn Cl 170.06(10)
N1 Mn Cl 92.50(12)
N1 Mn O3 86.64(14)
N2 Mn Cl 88.42(12)
N2 Mn O3 81.65(15)
N2 Mn N1 82.74(15)
C1 O1 Mn 129.4(3)
C20 O2 Mn 127.1(3)
Mn O3 H3A 122(4)
Mn O3 H3B 115(6)
H3A O3 H3B 101(7)
C2 O4 C7 117.4(4)
C21 O5 C25 116.9(4)
C15 N1 Mn 126.2(3)
C15 N1 C16 121.3(4)
C16 N1 Mn 112.5(3)
C17 N2 Mn 112.5(3)
C18 N2 Mn 126.4(3)
C18 N2 C17 121.1(4)
N4 N3 C4 115.8(4)
N3 N4 C8 111.8(5)
N6 N5 C23 112.7(5)
N5 N6 C26 111.2(6)
O1 C1 C2 118.7(4)
O1 C1 C6 124.4(4)
C6 C1 C2 116.8(4)
O4 C2 C1 113.4(4)
C3 C2 O4 125.0(4)
C3 C2 C1 121.6(4)
C2 C3 H3 119.6
C2 C3 C4 120.9(4)
C4 C3 H3 119.6
C3 C4 N3 115.0(4)
C5 C4 N3 125.2(4)
C5 C4 C3 119.9(4)
C4 C5 H5 119.9
C4 C5 C6 120.2(4)
C6 C5 H5 119.9
C1 C6 C15 121.3(4)
C5 C6 C1 120.6(4)
C5 C6 C15 118.1(4)
O4 C7 H7A 109.5
O4 C7 H7B 109.5
O4 C7 H7C 109.5
H7A C7 H7B 109.5
H7A C7 H7C 109.5
H7B C7 H7C 109.5
C9 C8 N4 122.8(6)
C13 C8 N4 116.6(6)
C13 C8 C9 120.6(6)
C8 C9 H9 120.4
C8 C9 C10 119.1(6)
C10 C9 H9 120.4
C9 C10 H10 119.4
C11 C10 C9 121.1(7)
C11 C10 H10 119.4
C10 C11 C14 118.1(7)
C12 C11 C10 118.7(6)
C12 C11 C14 123.2(7)
C11 C12 H12 119.3
C11 C12 C13 121.4(7)
C13 C12 H12 119.3
C8 C13 C12 119.1(6)
C8 C13 H13 120.5
C12 C13 H13 120.5
C11 C14 H14A 109.5
C11 C14 H14B 109.5
C11 C14 H14C 109.5
H14A C14 H14B 109.5
H14A C14 H14C 109.5
H14B C14 H14C 109.5
N1 C15 C6 126.3(4)
N1 C15 H15 116.8
C6 C15 H15 116.8
N1 C16 H16A 110.3
N1 C16 H16B 110.3
N1 C16 C17 107.0(4)
H16A C16 H16B 108.6
C17 C16 H16A 110.3
C17 C16 H16B 110.3
N2 C17 C16 106.2(4)
N2 C17 H17A 110.5
N2 C17 H17B 110.5
C16 C17 H17A 110.5
C16 C17 H17B 110.5
H17A C17 H17B 108.7
N2 C18 H18 117.8
N2 C18 C19 124.5(4)
C19 C18 H18 117.8
C20 C19 C18 122.7(4)
C24 C19 C18 118.3(4)
C24 C19 C20 119.0(5)
O2 C20 C19 124.0(4)
O2 C20 C21 117.6(4)
C19 C20 C21 118.3(4)
O5 C21 C20 112.1(4)
O5 C21 C22 127.4(5)
C22 C21 C20 120.5(5)
C21 C22 H22 119.9
C21 C22 C23 120.2(5)
C23 C22 H22 119.9
C22 C23 N5 125.3(5)
C24 C23 N5 113.7(5)
C24 C23 C22 121.0(5)
C19 C24 H24 119.5
C23 C24 C19 121.0(5)
C23 C24 H24 119.5
O5 C25 H25A 109.5
O5 C25 H25B 109.5
O5 C25 H25C 109.5
H25A C25 H25B 109.5
H25A C25 H25C 109.5
H25B C25 H25C 109.5
C27 C26 N6 114.9(7)
C31 C26 N6 124.3(6)
C31 C26 C27 120.8(7)
C26 C27 H27 120.2
C26 C27 C28 119.6(8)
C28 C27 H27 120.2
C27 C28 H28 119.2
C29 C28 C27 121.5(8)
C29 C28 H28 119.2
C28 C29 C30 118.1(7)
C28 C29 C32 122.2(8)
C30 C29 C32 119.6(8)
C29 C30 H30 119.5
C29 C30 C31 120.9(8)
C31 C30 H30 119.5
C26 C31 C30 119.0(7)
C26 C31 H31 120.5
C30 C31 H31 120.5
C29 C32 H32A 109.5
C29 C32 H32B 109.5
C29 C32 H32C 109.5
H32A C32 H32B 109.5
H32A C32 H32C 109.5
H32B C32 H32C 109.5
H10A O100 H10B 109.5

loop_
_geom_bond_atom_site_label_1
_geom_bond_atom_site_label_2
_geom_bond_distance
Mn Cl 2.5410(15)
Mn O1 1.889(3)
Mn O2 1.890(3)
Mn O3 2.277(4)
Mn N1 1.980(4)
Mn N2 1.977(4)
O1 C1 1.302(5)
O2 C20 1.310(5)
O3 H3A 0.824(10)
O3 H3B 0.829(10)
O4 C2 1.362(5)
O4 C7 1.427(5)
O5 C21 1.368(6)
O5 C25 1.442(6)
N1 C15 1.272(5)
N1 C16 1.469(6)
N2 C17 1.495(6)
N2 C18 1.270(6)
N3 N4 1.261(6)
N3 C4 1.430(6)
N4 C8 1.448(7)
N5 N6 1.229(7)
N5 C23 1.436(7)
N6 C26 1.492(8)
C1 C2 1.428(6)
C1 C6 1.426(6)
C2 C3 1.361(6)
C3 H3 0.9500
C3 C4 1.394(7)
C4 C5 1.388(7)
C5 H5 0.9500
C5 C6 1.400(6)
C6 C15 1.443(6)
C7 H7A 0.9800
C7 H7B 0.9800
C7 H7C 0.9800
C8 C9 1.373(9)
C8 C13 1.343(8)
C9 H9 0.9500
C9 C10 1.394(8)
C10 H10 0.9500
C10 C11 1.356(10)
C11 C12 1.351(9)
C11 C14 1.529(8)
C12 H12 0.9500
C12 C13 1.407(8)
C13 H13 0.9500
C14 H14A 0.9800
C14 H14B 0.9800
C14 H14C 0.9800
C15 H15 0.9500
C16 H16A 0.9900
C16 H16B 0.9900
C16 C17 1.516(7)
C17 H17A 0.9900
C17 H17B 0.9900
C18 H18 0.9500
C18 C19 1.443(7)
C19 C20 1.426(6)
C19 C24 1.403(6)
C20 C21 1.428(6)
C21 C22 1.374(7)
C22 H22 0.9500
C22 C23 1.392(8)
C23 C24 1.364(8)
C24 H24 0.9500
C25 H25A 0.9800
C25 H25B 0.9800
C25 H25C 0.9800
C26 C27 1.349(10)
C26 C31 1.345(9)
C27 H27 0.9500
C27 C28 1.384(9)
C28 H28 0.9500
C28 C29 1.344(11)
C29 C30 1.371(11)
C29 C32 1.519(10)
C30 H30 0.9500
C30 C31 1.395(9)
C31 H31 0.9500
C32 H32A 0.9800
C32 H32B 0.9800
C32 H32C 0.9800
O100 H10A 0.8694
O100 H10B 0.8700

loop_
_geom_hbond_atom_site_label_D
_geom_hbond_atom_site_label_H
_geom_hbond_atom_site_label_A
_geom_hbond_distance_DH
_geom_hbond_distance_HA
_geom_hbond_distance_DA
_geom_hbond_angle_DHA
_geom_hbond_site_symmetry_A
_geom_hbond_publ_flag
O3 H3A O1 0.824(10) 2.34(4) 2.980(4) 135(5) 3_576 yes
O3 H3A O4 0.824(10) 2.32(3) 3.061(5) 149(5) 3_576 yes
O3 H3B O2 0.829(10) 2.11(5) 2.828(4) 144(8) 3_576 yes
O3 H3B O5 0.829(10) 2.25(5) 2.958(5) 144(8) 3_576 yes
C15 H15 Cl 0.95 2.67 3.599(4) 164.8 2_545 yes
C16 H16A O4 0.99 2.42 3.268(6) 144.0 2_545 yes
C16 H16B Cl 0.99 2.95 3.841(5) 150.6 2_545 yes
C17 H17A Cl 0.99 2.95 3.936(6) 175.2 4_576 yes

loop_
_geom_torsion_atom_site_label_1
_geom_torsion_atom_site_label_2
_geom_torsion_atom_site_label_3
_geom_torsion_atom_site_label_4
_geom_torsion
Mn O1 C1 C2 172.7(3)
Mn O1 C1 C6 -7.5(6)
Mn O2 C20 C19 -17.0(6)
Mn O2 C20 C21 166.1(3)
Mn N1 C15 C6 1.7(7)
Mn N1 C16 C17 37.9(5)
Mn N2 C17 C16 36.1(5)
Mn N2 C18 C19 6.6(7)
Cl Mn O1 C1 103.0(3)
Cl Mn O2 C20 -66.8(4)
O1 Mn O2 C20 -165.8(4)
O1 C1 C2 O4 -0.4(6)
O1 C1 C2 C3 179.5(4)
O1 C1 C6 C5 179.7(4)
O1 C1 C6 C15 -1.7(7)
O2 Mn O1 C1 -165.5(3)
O2 C20 C21 O5 -0.9(6)
O2 C20 C21 C22 178.9(4)
O3 Mn O1 C1 -76.5(4)
O3 Mn O2 C20 103.3(4)
O4 C2 C3 C4 -178.7(5)
O5 C21 C22 C23 179.0(5)
N1 Mn O1 C1 10.2(4)
N1 C16 C17 N2 -46.5(5)
N2 Mn O2 C20 21.7(4)
N2 C18 C19 C20 5.7(8)
N2 C18 C19 C24 -176.5(5)
N3 N4 C8 C9 -12.5(9)
N3 N4 C8 C13 166.7(6)
N3 C4 C5 C6 -178.0(5)
N4 N3 C4 C3 -172.1(5)
N4 N3 C4 C5 6.9(8)
N4 C8 C9 C10 179.8(6)
N4 C8 C13 C12 -177.2(6)
N5 N6 C26 C27 170.8(7)
N5 N6 C26 C31 -8.0(10)
N5 C23 C24 C19 -179.1(5)
N6 N5 C23 C22 -7.3(9)
N6 N5 C23 C24 172.6(6)
N6 C26 C27 C28 -179.2(7)
N6 C26 C31 C30 179.4(7)
C1 C2 C3 C4 1.6(7)
C1 C6 C15 N1 4.5(7)
C2 C1 C6 C5 -0.5(6)
C2 C1 C6 C15 178.1(4)
C2 C3 C4 N3 177.2(4)
C2 C3 C4 C5 -1.8(8)
C3 C4 C5 C6 0.9(7)
C4 N3 N4 C8 -180.0(4)
C4 C5 C6 C1 0.2(7)
C4 C5 C6 C15 -178.4(4)
C5 C6 C15 N1 -176.9(5)
C6 C1 C2 O4 179.8(4)
C6 C1 C2 C3 -0.4(7)
C7 O4 C2 C1 170.0(4)
C7 O4 C2 C3 -9.8(7)
C8 C9 C10 C11 -3.0(11)
C9 C8 C13 C12 1.9(11)
C9 C10 C11 C12 2.6(12)
C9 C10 C11 C14 -177.7(7)
C10 C11 C12 C13 0.1(12)
C11 C12 C13 C8 -2.4(12)
C13 C8 C9 C10 0.6(11)
C14 C11 C12 C13 -179.6(8)
C15 N1 C16 C17 -142.2(5)
C16 N1 C15 C6 -178.1(4)
C17 N2 C18 C19 -173.6(5)
C18 N2 C17 C16 -143.8(5)
C18 C19 C20 O2 -0.6(8)
C18 C19 C20 C21 176.2(5)
C18 C19 C24 C23 -177.6(5)
C19 C20 C21 O5 -177.9(4)
C19 C20 C21 C22 1.8(7)
C20 C19 C24 C23 0.3(8)
C20 C21 C22 C23 -0.7(8)
C21 C22 C23 N5 179.3(5)
C21 C22 C23 C24 -0.6(9)
C22 C23 C24 C19 0.9(9)
C23 N5 N6 C26 -177.6(5)
C24 C19 C20 O2 -178.4(4)
C24 C19 C20 C21 -1.6(7)
C25 O5 C21 C20 179.9(4)
C25 O5 C21 C22 0.2(7)
C26 C27 C28 C29 -1.2(14)
C27 C26 C31 C30 0.7(12)
C27 C28 C29 C30 2.3(14)
C27 C28 C29 C32 179.5(9)
C28 C29 C30 C31 -2.0(14)
C29 C30 C31 C26 0.5(13)
C31 C26 C27 C28 -0.4(12)
C32 C29 C30 C31 -179.3(8)
